data_7125184
loop_
_publ_author_name
'Schoo, Christoph'
'Bestgen, Sebastian'
'Schmidt, Monika'
'Konchenko, Sergey N.'
'Scheer, Manfred'
'Roesky, Peter W.'

_publ_section_title
;
 Sterically induced reductive linkage of iron polypnictides with bulky
 lanthanide complexes by ring-opening of THF.
;
_journal_issue 90
_journal_name_full 'Chemical communications (Cambridge, England)'
_journal_page_first 13217
_journal_page_last 13220
_journal_paper_doi 10.1039/c6cc07367k
_journal_volume 52
_journal_year 2016
_chemical_formula_moiety 'C59 H88 N5 O Sm'
_chemical_formula_sum 'C59 H88 N5 O Sm'
_chemical_formula_weight 1033.69
_space_group_crystal_system triclinic
_space_group_IT_number 2
_space_group_name_Hall '-P 1'
_space_group_name_H-M_alt 'P -1'
_atom_sites_solution_hydrogens geom
_atom_sites_solution_primary dual
_audit_creation_date 2016-08-18
_audit_creation_method
;
Olex2 1.2-alpha
(compiled 2016.08.15 svn.r3327 for OlexSys, GUI svn.r5212)
;
_audit_update_record
;
2016-09-08 deposited with the CCDC.
2016-10-03 downloaded from the CCDC.
;
_cell_angle_alpha 76.406(10)
_cell_angle_beta 80.735(12)
_cell_angle_gamma 63.678(9)
_cell_formula_units_Z 2
_cell_length_a 12.769(2)
_cell_length_b 13.1625(14)
_cell_length_c 20.932(3)
_cell_measurement_reflns_used 16787
_cell_measurement_temperature 150(2)
_cell_measurement_theta_max 28.95
_cell_measurement_theta_min 1.75
_cell_volume 3058.5(8)
_computing_cell_refinement 'STOE X-AREA, PLATON (A.L.Spek, 2009)'
_computing_data_collection 'STOE X-AREA'
_computing_data_reduction 'STOE X-RED & X-SHAPE, PLATON (A.L.Spek, 2009)'
_computing_molecular_graphics 'Olex2 (Dolomanov et al., 2009)'
_computing_publication_material 'Olex2 (Dolomanov et al., 2009)'
_computing_structure_refinement 'ShelXL (Sheldrick, 2015)'
_computing_structure_solution 'ShelXT (Sheldrick, 2015)'
_diffrn_ambient_temperature 150.0
_diffrn_detector_area_resol_mean 6.67
_diffrn_detector_type STOE
_diffrn_measured_fraction_theta_full 0.971
_diffrn_measured_fraction_theta_max 0.961
_diffrn_measurement_device '2-circle goniometer'
_diffrn_measurement_device_type 'STOE IPDS 2'
_diffrn_measurement_method 'rotation method'
_diffrn_radiation_type MoK\a
_diffrn_radiation_wavelength 0.71073
_diffrn_reflns_av_R_equivalents 0.0526
_diffrn_reflns_av_unetI/netI 0.1012
_diffrn_reflns_Laue_measured_fraction_full 0.971
_diffrn_reflns_Laue_measured_fraction_max 0.961
_diffrn_reflns_limit_h_max 15
_diffrn_reflns_limit_h_min -15
_diffrn_reflns_limit_k_max 16
_diffrn_reflns_limit_k_min -15
_diffrn_reflns_limit_l_max 25
_diffrn_reflns_limit_l_min -25
_diffrn_reflns_number 22795
_diffrn_reflns_point_group_measured_fraction_full 0.971
_diffrn_reflns_point_group_measured_fraction_max 0.961
_diffrn_reflns_theta_full 26.000
_diffrn_reflns_theta_max 26.130
_diffrn_reflns_theta_min 2.006
_exptl_absorpt_coefficient_mu 0.998
_exptl_absorpt_correction_T_max 0.9268
_exptl_absorpt_correction_T_min 0.8122
_exptl_absorpt_correction_type integration
_exptl_absorpt_process_details 'Stoe XRED & XSHAPE'
_exptl_crystal_colour yellow
_exptl_crystal_density_diffrn 1.122
_exptl_crystal_description plate
_exptl_crystal_F_000 1094
_exptl_crystal_size_max 0.228
_exptl_crystal_size_mid 0.148
_exptl_crystal_size_min 0.106
_refine_diff_density_max 0.536
_refine_diff_density_min -1.032
_refine_diff_density_rms 0.069
_refine_ls_extinction_method none
_refine_ls_goodness_of_fit_ref 0.832
_refine_ls_hydrogen_treatment constr
_refine_ls_matrix_type full
_refine_ls_number_parameters 615
_refine_ls_number_reflns 11699
_refine_ls_number_restraints 0
_refine_ls_restrained_S_all 0.832
_refine_ls_R_factor_all 0.0652
_refine_ls_R_factor_gt 0.0397
_refine_ls_shift/su_max 0.002
_refine_ls_shift/su_mean 0.000
_refine_ls_structure_factor_coef Fsqd
_refine_ls_weighting_details 'w=1/[\s^2^(Fo^2^)+(0.0252P)^2^] where P=(Fo^2^+2Fc^2^)/3'
_refine_ls_weighting_scheme calc
_refine_ls_wR_factor_gt 0.0689
_refine_ls_wR_factor_ref 0.0734
_reflns_Friedel_coverage 0.000
_reflns_number_gt 8193
_reflns_number_total 11699
_reflns_threshold_expression 'I > 2\s(I)'
_cod_data_source_file c6cc07367k2.cif
_cod_data_source_block 3
_cod_original_cell_volume 3058.4(8)
_cod_database_code 7125184
_shelx_space_group_comment
;
The symmetry employed for this shelxl refinement is uniquely defined
by the following loop, which should always be used as a source of
symmetry information in preference to the above space-group names.
They are only intended as comments.
;
_olex2_refinement_description
;
1. Fixed Uiso
 At 1.2 times of:
  All C(H) groups, All C(H,H) groups
 At 1.5 times of:
  All C(H,H,H) groups
2.a Ternary CH refined with riding coordinates:
 C17(H17), C20(H20), C29(H29), C32(H32), C42(H42), C45(H45), C54(H54), C57(H57)
2.b Secondary CH2 refined with riding coordinates:
 C4(H4A,H4B), C5(H5A,H5B), C6(H6A,H6B)
2.c Aromatic/amide H refined with riding coordinates:
 C10(H10), C13(H13), C14(H14), C15(H15), C25(H25), C26(H26), C27(H27),
 C35(H35), C38(H38), C39(H39), C40(H40), C50(H50), C51(H51), C52(H52)
2.d Idealised Me refined as rotating group:
 C2(H2A,H2B,H2C), C3(H3A,H3B,H3C), C8(H8A,H8B,H8C), C9(H9A,H9B,H9C), C18(H18A,
 H18B,H18C), C19(H19A,H19B,H19C), C21(H21A,H21B,H21C), C22(H22A,H22B,H22C),
 C30(H30A,H30B,H30C), C31(H31A,H31B,H31C), C33(H33A,H33B,H33C), C34(H34A,H34B,
 H34C), C43(H43A,H43B,H43C), C44(H44A,H44B,H44C), C46(H46A,H46B,H46C), C47(H47A,
 H47B,H47C), C55(H55A,H55B,H55C), C56(H56A,H56B,H56C), C58(H58A,H58B,H58C),
 C59(H59A,H59B,H59C)
;
_shelx_shelxl_version_number 2014/7
_olex2_submission_special_instructions 'No special instructions were received'

loop_
_space_group_symop_operation_xyz
'x, y, z'
'-x, -y, -z'

loop_
_atom_site_label
_atom_site_type_symbol
_atom_site_fract_x
_atom_site_fract_y
_atom_site_fract_z
_atom_site_U_iso_or_equiv
_atom_site_adp_type
_atom_site_occupancy
_atom_site_site_symmetry_order
_atom_site_calc_flag
_atom_site_refinement_flags_posn
Sm1 Sm 0.18984(2) 0.14531(2) 0.21672(2) 0.03237(6) Uani 1 1 d .
O1 O 0.09324(19) 0.2510(2) 0.13020(12) 0.0396(6) Uani 1 1 d .
N1 N 0.0653(2) 0.1544(3) 0.13729(15) 0.0385(7) Uani 1 1 d .
N2 N 0.2332(2) -0.0656(2) 0.25729(15) 0.0378(7) Uani 1 1 d .
N3 N 0.3854(2) -0.0107(2) 0.24341(15) 0.0345(7) Uani 1 1 d .
N4 N 0.2831(2) 0.2792(2) 0.19815(15) 0.0347(7) Uani 1 1 d .
N5 N 0.1211(2) 0.3123(2) 0.27096(15) 0.0360(7) Uani 1 1 d .
C1 C 0.1116(3) 0.1018(4) 0.0770(2) 0.0476(10) Uani 1 1 d .
C2 C 0.0713(4) 0.1879(4) 0.0125(2) 0.0602(12) Uani 1 1 d .
H2A H -0.0101 0.2051 0.0072 0.090 Uiso 1 1 calc GR
H2B H 0.1212 0.1543 -0.0247 0.090 Uiso 1 1 calc GR
H2C H 0.0770 0.2592 0.0139 0.090 Uiso 1 1 calc GR
C3 C 0.2443(3) 0.0535(4) 0.0759(2) 0.0509(11) Uani 1 1 d .
H3A H 0.2677 0.1172 0.0677 0.076 Uiso 1 1 calc GR
H3B H 0.2798 0.0079 0.0410 0.076 Uiso 1 1 calc GR
H3C H 0.2708 0.0043 0.1185 0.076 Uiso 1 1 calc GR
C4 C 0.0743(4) 0.0031(4) 0.0854(2) 0.0637(13) Uani 1 1 d .
H4A H 0.0987 -0.0296 0.0446 0.076 Uiso 1 1 calc R
H4B H 0.1163 -0.0586 0.1218 0.076 Uiso 1 1 calc R
C5 C -0.0561(4) 0.0386(5) 0.1001(3) 0.0788(16) Uani 1 1 d .
H5A H -0.0737 -0.0293 0.1059 0.095 Uiso 1 1 calc R
H5B H -0.0995 0.0967 0.0629 0.095 Uiso 1 1 calc R
C6 C -0.0940(4) 0.0890(5) 0.1626(2) 0.0643(13) Uani 1 1 d .
H6A H -0.0550 0.0281 0.2000 0.077 Uiso 1 1 calc R
H6B H -0.1796 0.1145 0.1716 0.077 Uiso 1 1 calc R
C7 C -0.0642(3) 0.1917(4) 0.1581(2) 0.0487(10) Uani 1 1 d .
C8 C -0.1435(3) 0.3005(4) 0.1138(2) 0.0667(13) Uani 1 1 d .
H8A H -0.1082 0.3556 0.1023 0.100 Uiso 1 1 calc GR
H8B H -0.2203 0.3352 0.1371 0.100 Uiso 1 1 calc GR
H8C H -0.1531 0.2804 0.0735 0.100 Uiso 1 1 calc GR
C9 C -0.0803(3) 0.2170(4) 0.2274(2) 0.0543(11) Uani 1 1 d .
H9A H -0.0319 0.1472 0.2569 0.081 Uiso 1 1 calc GR
H9B H -0.1628 0.2414 0.2433 0.081 Uiso 1 1 calc GR
H9C H -0.0565 0.2786 0.2265 0.081 Uiso 1 1 calc GR
C10 C 0.3454(3) -0.0914(3) 0.26220(18) 0.0379(9) Uani 1 1 d .
H10 H 0.3973 -0.1682 0.2793 0.045 Uiso 1 1 calc R
C11 C 0.1968(3) -0.1573(3) 0.2701(2) 0.0438(9) Uani 1 1 d .
C12 C 0.1074(3) -0.1551(3) 0.3192(2) 0.0492(10) Uani 1 1 d .
C13 C 0.0698(4) -0.2427(4) 0.3318(3) 0.0640(13) Uani 1 1 d .
H13 H 0.0087 -0.2407 0.3648 0.077 Uiso 1 1 calc R
C14 C 0.1197(4) -0.3324(4) 0.2974(3) 0.0730(15) Uani 1 1 d .
H14 H 0.0940 -0.3922 0.3070 0.088 Uiso 1 1 calc R
C15 C 0.2071(4) -0.3343(4) 0.2490(3) 0.0690(14) Uani 1 1 d .
H15 H 0.2400 -0.3956 0.2250 0.083 Uiso 1 1 calc R
C16 C 0.2488(3) -0.2497(3) 0.2339(2) 0.0509(11) Uani 1 1 d .
C17 C 0.3453(3) -0.2598(4) 0.1800(2) 0.0571(12) Uani 1 1 d .
H17 H 0.3499 -0.1837 0.1671 0.069 Uiso 1 1 calc R
C18 C 0.3234(5) -0.2900(5) 0.1178(3) 0.0863(17) Uani 1 1 d .
H18A H 0.3319 -0.3697 0.1274 0.129 Uiso 1 1 calc GR
H18B H 0.3804 -0.2816 0.0820 0.129 Uiso 1 1 calc GR
H18C H 0.2440 -0.2377 0.1045 0.129 Uiso 1 1 calc GR
C19 C 0.4657(4) -0.3520(4) 0.2046(3) 0.0764(15) Uani 1 1 d .
H19A H 0.4634 -0.4276 0.2174 0.115 Uiso 1 1 calc GR
H19B H 0.4828 -0.3319 0.2427 0.115 Uiso 1 1 calc GR
H19C H 0.5268 -0.3549 0.1692 0.115 Uiso 1 1 calc GR
C20 C 0.0594(4) -0.0667(4) 0.3633(2) 0.0552(11) Uani 1 1 d .
H20 H 0.0773 -0.0001 0.3400 0.066 Uiso 1 1 calc R
C21 C -0.0737(4) -0.0194(4) 0.3788(3) 0.0764(15) Uani 1 1 d .
H21A H -0.0931 -0.0796 0.4081 0.115 Uiso 1 1 calc GR
H21B H -0.1131 0.0047 0.3378 0.115 Uiso 1 1 calc GR
H21C H -0.1000 0.0471 0.4005 0.115 Uiso 1 1 calc GR
C22 C 0.1223(4) -0.1159(5) 0.4271(3) 0.0760(14) Uani 1 1 d .
H22A H 0.0893 -0.0584 0.4558 0.114 Uiso 1 1 calc GR
H22B H 0.2059 -0.1354 0.4170 0.114 Uiso 1 1 calc GR
H22C H 0.1120 -0.1855 0.4495 0.114 Uiso 1 1 calc GR
C23 C 0.5051(3) -0.0433(3) 0.2560(2) 0.0379(9) Uani 1 1 d .
C24 C 0.5839(3) -0.0341(3) 0.2029(2) 0.0396(9) Uani 1 1 d .
C25 C 0.7016(3) -0.0722(3) 0.2148(2) 0.0500(11) Uani 1 1 d .
H25 H 0.7560 -0.0671 0.1789 0.060 Uiso 1 1 calc R
C26 C 0.7400(3) -0.1169(3) 0.2775(3) 0.0556(12) Uani 1 1 d .
H26 H 0.8204 -0.1434 0.2844 0.067 Uiso 1 1 calc R
C27 C 0.6622(3) -0.1232(3) 0.3297(2) 0.0516(11) Uani 1 1 d .
H27 H 0.6891 -0.1530 0.3729 0.062 Uiso 1 1 calc R
C28 C 0.5426(3) -0.0862(3) 0.3206(2) 0.0425(9) Uani 1 1 d .
C29 C 0.4602(3) -0.0912(4) 0.3814(2) 0.0527(11) Uani 1 1 d .
H29 H 0.3793 -0.0591 0.3664 0.063 Uiso 1 1 calc R
C30 C 0.4593(4) -0.0157(5) 0.4275(3) 0.0841(16) Uani 1 1 d .
H30A H 0.5384 -0.0435 0.4418 0.126 Uiso 1 1 calc GR
H30B H 0.4055 -0.0197 0.4661 0.126 Uiso 1 1 calc GR
H30C H 0.4334 0.0644 0.4041 0.126 Uiso 1 1 calc GR
C31 C 0.4905(5) -0.2135(5) 0.4174(3) 0.104(2) Uani 1 1 d .
H31A H 0.4976 -0.2615 0.3861 0.156 Uiso 1 1 calc GR
H31B H 0.4286 -0.2146 0.4516 0.156 Uiso 1 1 calc GR
H31C H 0.5650 -0.2438 0.4377 0.156 Uiso 1 1 calc GR
C32 C 0.5465(3) 0.0097(3) 0.1329(2) 0.0444(10) Uani 1 1 d .
H32 H 0.4614 0.0632 0.1353 0.053 Uiso 1 1 calc R
C33 C 0.6103(3) 0.0782(4) 0.0891(2) 0.0575(11) Uani 1 1 d .
H33A H 0.6022 0.1407 0.1101 0.086 Uiso 1 1 calc GR
H33B H 0.5761 0.1109 0.0462 0.086 Uiso 1 1 calc GR
H33C H 0.6934 0.0270 0.0830 0.086 Uiso 1 1 calc GR
C34 C 0.5583(4) -0.0887(4) 0.1019(2) 0.0606(12) Uani 1 1 d .
H34A H 0.6405 -0.1447 0.1002 0.091 Uiso 1 1 calc GR
H34B H 0.5315 -0.0582 0.0572 0.091 Uiso 1 1 calc GR
H34C H 0.5105 -0.1267 0.1284 0.091 Uiso 1 1 calc GR
C35 C 0.2004(3) 0.3453(3) 0.23595(19) 0.0358(9) Uani 1 1 d .
H35 H 0.1976 0.4178 0.2381 0.043 Uiso 1 1 calc R
C36 C 0.3713(3) 0.3182(3) 0.16632(19) 0.0353(8) Uani 1 1 d .
C37 C 0.3711(3) 0.3586(3) 0.0986(2) 0.0398(9) Uani 1 1 d .
C38 C 0.4575(3) 0.3961(3) 0.0683(2) 0.0462(10) Uani 1 1 d .
H38 H 0.4603 0.4225 0.0221 0.055 Uiso 1 1 calc R
C39 C 0.5391(3) 0.3949(4) 0.1058(2) 0.0538(11) Uani 1 1 d .
H39 H 0.5948 0.4240 0.0853 0.065 Uiso 1 1 calc R
C40 C 0.5394(3) 0.3525(3) 0.1715(2) 0.0478(11) Uani 1 1 d .
H40 H 0.5970 0.3505 0.1959 0.057 Uiso 1 1 calc R
C41 C 0.4573(3) 0.3115(3) 0.2042(2) 0.0407(9) Uani 1 1 d .
C42 C 0.4645(3) 0.2597(3) 0.2769(2) 0.0453(10) Uani 1 1 d .
H42 H 0.4227 0.2085 0.2867 0.054 Uiso 1 1 calc R
C43 C 0.5903(3) 0.1854(4) 0.2965(2) 0.0585(12) Uani 1 1 d .
H43A H 0.6301 0.2351 0.2944 0.088 Uiso 1 1 calc GR
H43B H 0.6319 0.1314 0.2661 0.088 Uiso 1 1 calc GR
H43C H 0.5898 0.1422 0.3415 0.088 Uiso 1 1 calc GR
C44 C 0.4048(4) 0.3507(4) 0.3212(2) 0.0647(13) Uani 1 1 d .
H44A H 0.4410 0.4050 0.3110 0.097 Uiso 1 1 calc GR
H44B H 0.4139 0.3127 0.3675 0.097 Uiso 1 1 calc GR
H44C H 0.3213 0.3926 0.3132 0.097 Uiso 1 1 calc GR
C45 C 0.2788(3) 0.3652(4) 0.0581(2) 0.0479(10) Uani 1 1 d .
H45 H 0.2470 0.3090 0.0830 0.057 Uiso 1 1 calc R
C46 C 0.3247(4) 0.3343(5) -0.0101(3) 0.0767(15) Uani 1 1 d .
H46A H 0.3556 0.3886 -0.0360 0.115 Uiso 1 1 calc GR
H46B H 0.2608 0.3386 -0.0325 0.115 Uiso 1 1 calc GR
H46C H 0.3872 0.2558 -0.0054 0.115 Uiso 1 1 calc GR
C47 C 0.1775(4) 0.4848(5) 0.0506(3) 0.096(2) Uani 1 1 d .
H47A H 0.1420 0.5015 0.0942 0.144 Uiso 1 1 calc GR
H47B H 0.1187 0.4876 0.0246 0.144 Uiso 1 1 calc GR
H47C H 0.2067 0.5424 0.0282 0.144 Uiso 1 1 calc GR
C48 C 0.0351(3) 0.3929(3) 0.31048(19) 0.0389(9) Uani 1 1 d .
C49 C 0.0503(3) 0.3704(3) 0.3778(2) 0.0442(10) Uani 1 1 d .
C50 C -0.0306(4) 0.4489(4) 0.4162(2) 0.0585(12) Uani 1 1 d .
H50 H -0.0225 0.4340 0.4623 0.070 Uiso 1 1 calc R
C51 C -0.1214(4) 0.5471(4) 0.3886(3) 0.0650(13) Uani 1 1 d .
H51 H -0.1742 0.6007 0.4152 0.078 Uiso 1 1 calc R
C52 C -0.1357(3) 0.5675(4) 0.3223(3) 0.0589(12) Uani 1 1 d .
H52 H -0.2001 0.6344 0.3038 0.071 Uiso 1 1 calc R
C53 C -0.0572(3) 0.4918(3) 0.2814(2) 0.0485(10) Uani 1 1 d .
C54 C -0.0781(4) 0.5218(4) 0.2093(2) 0.0598(12) Uani 1 1 d .
H54 H -0.0234 0.4539 0.1888 0.072 Uiso 1 1 calc R
C55 C -0.2044(4) 0.5485(5) 0.1964(3) 0.0854(17) Uani 1 1 d .
H55A H -0.2217 0.4823 0.2176 0.128 Uiso 1 1 calc GR
H55B H -0.2120 0.5634 0.1489 0.128 Uiso 1 1 calc GR
H55C H -0.2596 0.6166 0.2147 0.128 Uiso 1 1 calc GR
C56 C -0.0504(5) 0.6251(4) 0.1754(3) 0.0832(16) Uani 1 1 d .
H56A H -0.1044 0.6933 0.1938 0.125 Uiso 1 1 calc GR
H56B H -0.0594 0.6402 0.1280 0.125 Uiso 1 1 calc GR
H56C H 0.0303 0.6074 0.1827 0.125 Uiso 1 1 calc GR
C57 C 0.1509(4) 0.2613(4) 0.4095(2) 0.0530(11) Uani 1 1 d .
H57 H 0.2196 0.2450 0.3765 0.064 Uiso 1 1 calc R
C58 C 0.1192(4) 0.1601(4) 0.4218(3) 0.0766(14) Uani 1 1 d .
H58A H 0.0524 0.1724 0.4544 0.115 Uiso 1 1 calc GR
H58B H 0.1863 0.0892 0.4384 0.115 Uiso 1 1 calc GR
H58C H 0.0982 0.1531 0.3805 0.115 Uiso 1 1 calc GR
C59 C 0.1907(5) 0.2707(5) 0.4720(3) 0.0848(17) Uani 1 1 d .
H59A H 0.2100 0.3372 0.4630 0.127 Uiso 1 1 calc GR
H59B H 0.2601 0.2002 0.4862 0.127 Uiso 1 1 calc GR
H59C H 0.1276 0.2808 0.5068 0.127 Uiso 1 1 calc GR

loop_
_atom_site_aniso_label
_atom_site_aniso_U_11
_atom_site_aniso_U_22
_atom_site_aniso_U_33
_atom_site_aniso_U_23
_atom_site_aniso_U_13
_atom_site_aniso_U_12
Sm1 0.02751(9) 0.03119(10) 0.03842(11) -0.00721(8) -0.00316(7) -0.01172(7)
O1 0.0375(13) 0.0408(14) 0.0428(16) -0.0027(12) -0.0036(11) -0.0206(11)
N1 0.0365(15) 0.0461(18) 0.0393(19) -0.0098(15) -0.0008(13) -0.0226(14)
N2 0.0337(15) 0.0364(17) 0.046(2) -0.0059(15) -0.0009(13) -0.0185(13)
N3 0.0240(13) 0.0337(16) 0.0464(19) -0.0108(15) -0.0032(12) -0.0107(12)
N4 0.0288(14) 0.0350(16) 0.0390(18) -0.0070(14) 0.0015(13) -0.0134(12)
N5 0.0309(15) 0.0391(17) 0.0384(18) -0.0137(15) 0.0014(13) -0.0133(13)
C1 0.047(2) 0.059(3) 0.041(2) -0.017(2) -0.0031(18) -0.0226(19)
C2 0.058(3) 0.081(3) 0.039(3) -0.011(2) -0.006(2) -0.025(2)
C3 0.047(2) 0.063(3) 0.044(3) -0.022(2) 0.0010(18) -0.021(2)
C4 0.072(3) 0.075(3) 0.058(3) -0.029(3) -0.006(2) -0.035(3)
C5 0.083(3) 0.104(4) 0.086(4) -0.029(3) -0.011(3) -0.065(3)
C6 0.055(3) 0.096(4) 0.062(3) -0.019(3) 0.002(2) -0.050(3)
C7 0.038(2) 0.067(3) 0.046(3) -0.007(2) -0.0050(18) -0.027(2)
C8 0.034(2) 0.091(4) 0.064(3) -0.008(3) -0.008(2) -0.018(2)
C9 0.0325(19) 0.074(3) 0.059(3) -0.015(2) -0.0002(18) -0.025(2)
C10 0.0369(19) 0.032(2) 0.041(2) -0.0054(18) -0.0024(16) -0.0119(16)
C11 0.041(2) 0.036(2) 0.057(3) -0.001(2) -0.0125(18) -0.0191(17)
C12 0.044(2) 0.045(2) 0.064(3) -0.008(2) -0.003(2) -0.0240(18)
C13 0.052(3) 0.056(3) 0.087(4) -0.007(3) 0.006(2) -0.032(2)
C14 0.074(3) 0.055(3) 0.109(4) -0.021(3) 0.005(3) -0.045(3)
C15 0.068(3) 0.049(3) 0.101(4) -0.028(3) 0.005(3) -0.032(2)
C16 0.048(2) 0.040(2) 0.068(3) -0.013(2) -0.004(2) -0.0201(19)
C17 0.056(2) 0.042(2) 0.074(3) -0.022(2) 0.007(2) -0.020(2)
C18 0.078(3) 0.071(3) 0.105(5) -0.044(3) -0.005(3) -0.014(3)
C19 0.054(3) 0.058(3) 0.117(5) -0.034(3) 0.005(3) -0.018(2)
C20 0.061(3) 0.051(3) 0.052(3) -0.002(2) 0.004(2) -0.028(2)
C21 0.058(3) 0.072(3) 0.094(4) -0.022(3) 0.016(3) -0.027(2)
C22 0.083(3) 0.081(4) 0.069(4) -0.013(3) 0.003(3) -0.042(3)
C23 0.0258(17) 0.0293(19) 0.058(3) -0.0105(19) -0.0056(17) -0.0087(15)
C24 0.0329(18) 0.0298(19) 0.057(3) -0.0131(19) -0.0021(18) -0.0115(15)
C25 0.0337(19) 0.039(2) 0.075(3) -0.013(2) -0.002(2) -0.0126(17)
C26 0.030(2) 0.043(2) 0.090(4) -0.012(2) -0.018(2) -0.0071(17)
C27 0.042(2) 0.043(2) 0.063(3) -0.007(2) -0.018(2) -0.0085(18)
C28 0.045(2) 0.034(2) 0.047(3) -0.0069(19) -0.0065(18) -0.0140(17)
C29 0.050(2) 0.060(3) 0.047(3) -0.006(2) -0.0109(19) -0.022(2)
C30 0.072(3) 0.124(5) 0.061(3) -0.029(3) 0.001(3) -0.041(3)
C31 0.100(4) 0.101(5) 0.084(4) 0.030(4) -0.002(3) -0.043(4)
C32 0.0302(18) 0.041(2) 0.057(3) -0.011(2) 0.0026(17) -0.0114(16)
C33 0.052(2) 0.054(3) 0.060(3) -0.011(2) 0.011(2) -0.020(2)
C34 0.056(3) 0.064(3) 0.066(3) -0.018(3) -0.002(2) -0.027(2)
C35 0.0325(18) 0.0304(19) 0.044(2) -0.0077(18) -0.0028(17) -0.0121(16)
C36 0.0325(17) 0.0254(18) 0.046(2) -0.0069(17) -0.0017(16) -0.0101(14)
C37 0.0359(19) 0.030(2) 0.050(3) -0.0045(19) -0.0002(17) -0.0136(16)
C38 0.045(2) 0.041(2) 0.047(3) 0.004(2) -0.0007(19) -0.0202(18)
C39 0.040(2) 0.053(3) 0.070(3) -0.002(2) 0.001(2) -0.0275(19)
C40 0.038(2) 0.044(2) 0.064(3) -0.008(2) -0.007(2) -0.0186(18)
C41 0.0351(18) 0.031(2) 0.054(3) -0.0086(19) -0.0016(17) -0.0118(16)
C42 0.042(2) 0.045(2) 0.052(3) -0.007(2) -0.0087(18) -0.0199(18)
C43 0.056(2) 0.049(3) 0.069(3) -0.004(2) -0.020(2) -0.019(2)
C44 0.054(3) 0.067(3) 0.062(3) -0.009(3) -0.006(2) -0.017(2)
C45 0.052(2) 0.056(3) 0.040(3) 0.002(2) -0.0081(19) -0.030(2)
C46 0.077(3) 0.095(4) 0.068(4) -0.022(3) -0.005(3) -0.042(3)
C47 0.062(3) 0.100(4) 0.097(5) -0.024(4) -0.033(3) 0.003(3)
C48 0.0359(19) 0.040(2) 0.045(2) -0.0178(19) 0.0038(17) -0.0171(16)
C49 0.041(2) 0.048(2) 0.047(3) -0.016(2) 0.0046(18) -0.0206(18)
C50 0.063(3) 0.073(3) 0.048(3) -0.031(3) 0.007(2) -0.031(2)
C51 0.053(3) 0.064(3) 0.074(4) -0.039(3) 0.014(2) -0.015(2)
C52 0.045(2) 0.049(3) 0.073(4) -0.028(3) 0.004(2) -0.0068(19)
C53 0.040(2) 0.043(2) 0.059(3) -0.015(2) -0.0001(19) -0.0130(18)
C54 0.052(2) 0.043(2) 0.068(3) -0.011(2) -0.013(2) -0.0026(19)
C55 0.061(3) 0.087(4) 0.090(4) -0.026(3) -0.028(3) -0.002(3)
C56 0.097(4) 0.056(3) 0.070(4) -0.010(3) 0.005(3) -0.014(3)
C57 0.056(2) 0.061(3) 0.044(3) -0.014(2) -0.004(2) -0.024(2)
C58 0.083(3) 0.059(3) 0.077(4) -0.003(3) -0.006(3) -0.026(3)
C59 0.087(4) 0.098(4) 0.059(4) -0.026(3) -0.019(3) -0.020(3)

loop_
_atom_type_symbol
_atom_type_description
_atom_type_scat_dispersion_real
_atom_type_scat_dispersion_imag
_atom_type_scat_source
C C 0.0033 0.0016 'International Tables Vol C Tables 4.2.6.8 and 6.1.1.4'
H H 0.0000 0.0000 'International Tables Vol C Tables 4.2.6.8 and 6.1.1.4'
N N 0.0061 0.0033 'International Tables Vol C Tables 4.2.6.8 and 6.1.1.4'
O O 0.0106 0.0060 'International Tables Vol C Tables 4.2.6.8 and 6.1.1.4'
Sm Sm -0.1638 3.4418 'International Tables Vol C Tables 4.2.6.8 and 6.1.1.4'

loop_
_geom_angle_atom_site_label_1
_geom_angle_atom_site_label_2
_geom_angle_atom_site_label_3
_geom_angle
O1 Sm1 N1 35.80(9)
O1 Sm1 N2 124.09(9)
O1 Sm1 N3 138.94(9)
O1 Sm1 N4 86.69(9)
O1 Sm1 N5 92.07(9)
N1 Sm1 N2 89.02(10)
N1 Sm1 N3 126.31(9)
N1 Sm1 N4 121.61(10)
N1 Sm1 N5 117.00(9)
N3 Sm1 N2 55.00(9)
N4 Sm1 N2 141.22(9)
N4 Sm1 N3 86.46(9)
N5 Sm1 N2 134.04(10)
N5 Sm1 N3 116.57(9)
N5 Sm1 N4 55.77(9)
N1 O1 Sm1 81.58(16)
O1 N1 Sm1 62.62(14)
O1 N1 C1 109.0(3)
O1 N1 C7 108.9(3)
C1 N1 Sm1 123.4(2)
C1 N1 C7 118.1(3)
C7 N1 Sm1 117.1(2)
C10 N2 Sm1 90.8(2)
C10 N2 C11 118.9(3)
C11 N2 Sm1 150.0(2)
C10 N3 Sm1 93.44(19)
C10 N3 C23 117.1(3)
C23 N3 Sm1 148.3(2)
C35 N4 Sm1 91.2(2)
C35 N4 C36 116.8(3)
C36 N4 Sm1 151.8(2)
C35 N5 Sm1 91.4(2)
C35 N5 C48 115.4(3)
C48 N5 Sm1 152.0(2)
N1 C1 C2 113.9(3)
N1 C1 C3 106.0(3)
N1 C1 C4 107.0(3)
C2 C1 C4 111.4(3)
C3 C1 C2 108.4(3)
C3 C1 C4 109.9(3)
C1 C2 H2A 109.5
C1 C2 H2B 109.5
C1 C2 H2C 109.5
H2A C2 H2B 109.5
H2A C2 H2C 109.5
H2B C2 H2C 109.5
C1 C3 H3A 109.5
C1 C3 H3B 109.5
C1 C3 H3C 109.5
H3A C3 H3B 109.5
H3A C3 H3C 109.5
H3B C3 H3C 109.5
C1 C4 H4A 108.7
C1 C4 H4B 108.7
H4A C4 H4B 107.6
C5 C4 C1 114.2(4)
C5 C4 H4A 108.7
C5 C4 H4B 108.7
C4 C5 H5A 109.9
C4 C5 H5B 109.9
C4 C5 C6 108.9(4)
H5A C5 H5B 108.3
C6 C5 H5A 109.9
C6 C5 H5B 109.9
C5 C6 H6A 109.1
C5 C6 H6B 109.1
C5 C6 C7 112.7(4)
H6A C6 H6B 107.8
C7 C6 H6A 109.1
C7 C6 H6B 109.1
N1 C7 C6 108.3(3)
N1 C7 C8 113.3(3)
N1 C7 C9 106.2(3)
C8 C7 C6 112.7(4)
C8 C7 C9 108.3(4)
C9 C7 C6 107.7(4)
C7 C8 H8A 109.5
C7 C8 H8B 109.5
C7 C8 H8C 109.5
H8A C8 H8B 109.5
H8A C8 H8C 109.5
H8B C8 H8C 109.5
C7 C9 H9A 109.5
C7 C9 H9B 109.5
C7 C9 H9C 109.5
H9A C9 H9B 109.5
H9A C9 H9C 109.5
H9B C9 H9C 109.5
N2 C10 H10 119.7
N3 C10 N2 120.7(3)
N3 C10 H10 119.7
N2 C11 C16 121.6(3)
C12 C11 N2 118.6(3)
C12 C11 C16 119.8(3)
C11 C12 C20 121.4(3)
C13 C12 C11 119.4(4)
C13 C12 C20 118.9(4)
C12 C13 H13 119.4
C14 C13 C12 121.3(4)
C14 C13 H13 119.4
C13 C14 H14 120.3
C15 C14 C13 119.4(4)
C15 C14 H14 120.3
C14 C15 H15 118.8
C14 C15 C16 122.4(4)
C16 C15 H15 118.8
C11 C16 C17 123.9(3)
C15 C16 C11 117.8(4)
C15 C16 C17 118.4(4)
C16 C17 H17 108.0
C16 C17 C18 113.0(4)
C16 C17 C19 111.3(4)
C18 C17 H17 108.0
C18 C17 C19 108.5(3)
C19 C17 H17 108.0
C17 C18 H18A 109.5
C17 C18 H18B 109.5
C17 C18 H18C 109.5
H18A C18 H18B 109.5
H18A C18 H18C 109.5
H18B C18 H18C 109.5
C17 C19 H19A 109.5
C17 C19 H19B 109.5
C17 C19 H19C 109.5
H19A C19 H19B 109.5
H19A C19 H19C 109.5
H19B C19 H19C 109.5
C12 C20 H20 107.3
C12 C20 C21 114.5(4)
C12 C20 C22 110.1(4)
C21 C20 H20 107.3
C22 C20 H20 107.3
C22 C20 C21 110.0(4)
C20 C21 H21A 109.5
C20 C21 H21B 109.5
C20 C21 H21C 109.5
H21A C21 H21B 109.5
H21A C21 H21C 109.5
H21B C21 H21C 109.5
C20 C22 H22A 109.5
C20 C22 H22B 109.5
C20 C22 H22C 109.5
H22A C22 H22B 109.5
H22A C22 H22C 109.5
H22B C22 H22C 109.5
C24 C23 N3 118.9(3)
C24 C23 C28 120.4(3)
C28 C23 N3 120.7(3)
C23 C24 C25 118.8(4)
C23 C24 C32 121.5(3)
C25 C24 C32 119.6(4)
C24 C25 H25 119.3
C26 C25 C24 121.4(4)
C26 C25 H25 119.3
C25 C26 H26 120.1
C27 C26 C25 119.8(4)
C27 C26 H26 120.1
C26 C27 H27 119.4
C26 C27 C28 121.2(4)
C28 C27 H27 119.4
C23 C28 C27 118.3(4)
C23 C28 C29 123.4(3)
C27 C28 C29 118.2(4)
C28 C29 H29 107.7
C28 C29 C30 110.7(4)
C30 C29 H29 107.7
C31 C29 C28 111.8(4)
C31 C29 H29 107.7
C31 C29 C30 111.0(5)
C29 C30 H30A 109.5
C29 C30 H30B 109.5
C29 C30 H30C 109.5
H30A C30 H30B 109.5
H30A C30 H30C 109.5
H30B C30 H30C 109.5
C29 C31 H31A 109.5
C29 C31 H31B 109.5
C29 C31 H31C 109.5
H31A C31 H31B 109.5
H31A C31 H31C 109.5
H31B C31 H31C 109.5
C24 C32 H32 107.0
C24 C32 C33 113.8(3)
C24 C32 C34 110.8(3)
C33 C32 H32 107.0
C34 C32 H32 107.0
C34 C32 C33 110.7(3)
C32 C33 H33A 109.5
C32 C33 H33B 109.5
C32 C33 H33C 109.5
H33A C33 H33B 109.5
H33A C33 H33C 109.5
H33B C33 H33C 109.5
C32 C34 H34A 109.5
C32 C34 H34B 109.5
C32 C34 H34C 109.5
H34A C34 H34B 109.5
H34A C34 H34C 109.5
H34B C34 H34C 109.5
N4 C35 N5 121.0(3)
N4 C35 H35 119.5
N5 C35 H35 119.5
C37 C36 N4 118.7(3)
C37 C36 C41 121.8(3)
C41 C36 N4 119.4(3)
C36 C37 C38 118.1(4)
C36 C37 C45 121.6(3)
C38 C37 C45 120.3(4)
C37 C38 H38 119.8
C39 C38 C37 120.5(4)
C39 C38 H38 119.8
C38 C39 H39 119.8
C40 C39 C38 120.3(4)
C40 C39 H39 119.8
C39 C40 H40 119.0
C39 C40 C41 121.9(4)
C41 C40 H40 119.0
C36 C41 C42 122.7(3)
C40 C41 C36 117.3(4)
C40 C41 C42 120.0(3)
C41 C42 H42 107.4
C41 C42 C43 112.8(3)
C41 C42 C44 113.0(3)
C43 C42 H42 107.4
C43 C42 C44 108.5(3)
C44 C42 H42 107.4
C42 C43 H43A 109.5
C42 C43 H43B 109.5
C42 C43 H43C 109.5
H43A C43 H43B 109.5
H43A C43 H43C 109.5
H43B C43 H43C 109.5
C42 C44 H44A 109.5
C42 C44 H44B 109.5
C42 C44 H44C 109.5
H44A C44 H44B 109.5
H44A C44 H44C 109.5
H44B C44 H44C 109.5
C37 C45 H45 107.5
C37 C45 C46 114.4(3)
C37 C45 C47 110.4(4)
C46 C45 H45 107.5
C47 C45 H45 107.5
C47 C45 C46 109.1(4)
C45 C46 H46A 109.5
C45 C46 H46B 109.5
C45 C46 H46C 109.5
H46A C46 H46B 109.5
H46A C46 H46C 109.5
H46B C46 H46C 109.5
C45 C47 H47A 109.5
C45 C47 H47B 109.5
C45 C47 H47C 109.5
H47A C47 H47B 109.5
H47A C47 H47C 109.5
H47B C47 H47C 109.5
C49 C48 N5 117.8(3)
C53 C48 N5 120.8(3)
C53 C48 C49 121.4(3)
C48 C49 C50 118.4(4)
C48 C49 C57 121.2(3)
C50 C49 C57 120.4(4)
C49 C50 H50 119.4
C51 C50 C49 121.2(4)
C51 C50 H50 119.4
C50 C51 H51 120.2
C50 C51 C52 119.7(4)
C52 C51 H51 120.2
C51 C52 H52 119.2
C51 C52 C53 121.5(4)
C53 C52 H52 119.2
C48 C53 C52 117.8(4)
C48 C53 C54 124.2(3)
C52 C53 C54 118.1(4)
C53 C54 H54 107.9
C53 C54 C55 112.9(4)
C53 C54 C56 110.5(4)
C55 C54 H54 107.9
C56 C54 H54 107.9
C56 C54 C55 109.5(4)
C54 C55 H55A 109.5
C54 C55 H55B 109.5
C54 C55 H55C 109.5
H55A C55 H55B 109.5
H55A C55 H55C 109.5
H55B C55 H55C 109.5
C54 C56 H56A 109.5
C54 C56 H56B 109.5
C54 C56 H56C 109.5
H56A C56 H56B 109.5
H56A C56 H56C 109.5
H56B C56 H56C 109.5
C49 C57 H57 106.9
C58 C57 C49 109.6(4)
C58 C57 H57 106.9
C58 C57 C59 110.9(4)
C59 C57 C49 115.2(4)
C59 C57 H57 106.9
C57 C58 H58A 109.5
C57 C58 H58B 109.5
C57 C58 H58C 109.5
H58A C58 H58B 109.5
H58A C58 H58C 109.5
H58B C58 H58C 109.5
C57 C59 H59A 109.5
C57 C59 H59B 109.5
C57 C59 H59C 109.5
H59A C59 H59B 109.5
H59A C59 H59C 109.5
H59B C59 H59C 109.5

loop_
_geom_bond_atom_site_label_1
_geom_bond_atom_site_label_2
_geom_bond_distance
Sm1 O1 2.179(2)
Sm1 N1 2.428(3)
Sm1 N2 2.533(3)
Sm1 N3 2.475(3)
Sm1 N4 2.462(3)
Sm1 N5 2.455(3)
O1 N1 1.436(4)
N1 C1 1.493(5)
N1 C7 1.522(4)
N2 C10 1.334(4)
N2 C11 1.431(4)
N3 C10 1.328(4)
N3 C23 1.443(4)
N4 C35 1.319(4)
N4 C36 1.445(4)
N5 C35 1.324(4)
N5 C48 1.451(4)
C1 C2 1.535(6)
C1 C3 1.522(5)
C1 C4 1.536(6)
C2 H2A 0.9800
C2 H2B 0.9800
C2 H2C 0.9800
C3 H3A 0.9800
C3 H3B 0.9800
C3 H3C 0.9800
C4 H4A 0.9900
C4 H4B 0.9900
C4 C5 1.516(6)
C5 H5A 0.9900
C5 H5B 0.9900
C5 C6 1.518(6)
C6 H6A 0.9900
C6 H6B 0.9900
C6 C7 1.538(6)
C7 C8 1.526(6)
C7 C9 1.525(6)
C8 H8A 0.9800
C8 H8B 0.9800
C8 H8C 0.9800
C9 H9A 0.9800
C9 H9B 0.9800
C9 H9C 0.9800
C10 H10 0.9500
C11 C12 1.404(5)
C11 C16 1.432(5)
C12 C13 1.391(6)
C12 C20 1.507(6)
C13 H13 0.9500
C13 C14 1.380(6)
C14 H14 0.9500
C14 C15 1.377(7)
C15 H15 0.9500
C15 C16 1.389(6)
C16 C17 1.512(6)
C17 H17 1.0000
C17 C18 1.547(7)
C17 C19 1.551(6)
C18 H18A 0.9800
C18 H18B 0.9800
C18 H18C 0.9800
C19 H19A 0.9800
C19 H19B 0.9800
C19 H19C 0.9800
C20 H20 1.0000
C20 C21 1.537(6)
C20 C22 1.524(7)
C21 H21A 0.9800
C21 H21B 0.9800
C21 H21C 0.9800
C22 H22A 0.9800
C22 H22B 0.9800
C22 H22C 0.9800
C23 C24 1.395(5)
C23 C28 1.410(6)
C24 C25 1.401(5)
C24 C32 1.514(6)
C25 H25 0.9500
C25 C26 1.377(6)
C26 H26 0.9500
C26 C27 1.367(6)
C27 H27 0.9500
C27 C28 1.413(5)
C28 C29 1.524(6)
C29 H29 1.0000
C29 C30 1.535(6)
C29 C31 1.510(7)
C30 H30A 0.9800
C30 H30B 0.9800
C30 H30C 0.9800
C31 H31A 0.9800
C31 H31B 0.9800
C31 H31C 0.9800
C32 H32 1.0000
C32 C33 1.530(5)
C32 C34 1.521(5)
C33 H33A 0.9800
C33 H33B 0.9800
C33 H33C 0.9800
C34 H34A 0.9800
C34 H34B 0.9800
C34 H34C 0.9800
C35 H35 0.9500
C36 C37 1.393(5)
C36 C41 1.415(5)
C37 C38 1.404(5)
C37 C45 1.520(5)
C38 H38 0.9500
C38 C39 1.395(6)
C39 H39 0.9500
C39 C40 1.356(6)
C40 H40 0.9500
C40 C41 1.399(5)
C41 C42 1.514(6)
C42 H42 1.0000
C42 C43 1.528(5)
C42 C44 1.535(6)
C43 H43A 0.9800
C43 H43B 0.9800
C43 H43C 0.9800
C44 H44A 0.9800
C44 H44B 0.9800
C44 H44C 0.9800
C45 H45 1.0000
C45 C46 1.528(6)
C45 C47 1.524(6)
C46 H46A 0.9800
C46 H46B 0.9800
C46 H46C 0.9800
C47 H47A 0.9800
C47 H47B 0.9800
C47 H47C 0.9800
C48 C49 1.397(6)
C48 C53 1.397(5)
C49 C50 1.399(5)
C49 C57 1.532(6)
C50 H50 0.9500
C50 C51 1.373(6)
C51 H51 0.9500
C51 C52 1.376(7)
C52 H52 0.9500
C52 C53 1.403(5)
C53 C54 1.505(6)
C54 H54 1.0000
C54 C55 1.546(6)
C54 C56 1.539(7)
C55 H55A 0.9800
C55 H55B 0.9800
C55 H55C 0.9800
C56 H56A 0.9800
C56 H56B 0.9800
C56 H56C 0.9800
C57 H57 1.0000
C57 C58 1.514(6)
C57 C59 1.525(6)
C58 H58A 0.9800
C58 H58B 0.9800
C58 H58C 0.9800
C59 H59A 0.9800
C59 H59B 0.9800
C59 H59C 0.9800

loop_
_geom_torsion_atom_site_label_1
_geom_torsion_atom_site_label_2
_geom_torsion_atom_site_label_3
_geom_torsion_atom_site_label_4
_geom_torsion
Sm1 O1 N1 C1 -118.5(2)
Sm1 O1 N1 C7 111.4(2)
Sm1 N1 C1 C2 -122.8(3)
Sm1 N1 C1 C3 -3.7(4)
Sm1 N1 C1 C4 113.6(3)
Sm1 N1 C7 C6 -114.2(3)
Sm1 N1 C7 C8 120.1(3)
Sm1 N1 C7 C9 1.2(4)
Sm1 N2 C10 N3 -3.3(3)
Sm1 N2 C11 C12 -66.3(6)
Sm1 N2 C11 C16 113.4(5)
Sm1 N3 C10 N2 3.4(3)
Sm1 N3 C23 C24 -76.9(5)
Sm1 N3 C23 C28 104.5(5)
Sm1 N4 C35 N5 8.2(4)
Sm1 N4 C36 C37 65.0(6)
Sm1 N4 C36 C41 -113.2(5)
Sm1 N5 C35 N4 -8.2(4)
Sm1 N5 C48 C49 96.3(5)
Sm1 N5 C48 C53 -86.0(6)
O1 N1 C1 C2 -53.6(4)
O1 N1 C1 C3 65.5(4)
O1 N1 C1 C4 -177.2(3)
O1 N1 C7 C6 177.6(3)
O1 N1 C7 C8 51.8(4)
O1 N1 C7 C9 -67.0(4)
N1 C1 C4 C5 54.3(5)
N2 C11 C12 C13 179.2(4)
N2 C11 C12 C20 -7.0(6)
N2 C11 C16 C15 -179.2(4)
N2 C11 C16 C17 0.3(6)
N3 C23 C24 C25 -176.3(3)
N3 C23 C24 C32 0.3(5)
N3 C23 C28 C27 176.4(3)
N3 C23 C28 C29 -5.6(5)
N4 C36 C37 C38 -179.9(3)
N4 C36 C37 C45 1.5(5)
N4 C36 C41 C40 -178.7(3)
N4 C36 C41 C42 2.8(5)
N5 C48 C49 C50 178.6(3)
N5 C48 C49 C57 -2.9(5)
N5 C48 C53 C52 -178.5(3)
N5 C48 C53 C54 1.8(6)
C1 N1 C7 C6 52.7(4)
C1 N1 C7 C8 -73.1(4)
C1 N1 C7 C9 168.1(3)
C1 C4 C5 C6 -58.3(6)
C2 C1 C4 C5 -70.9(5)
C3 C1 C4 C5 168.9(4)
C4 C5 C6 C7 57.0(6)
C5 C6 C7 N1 -52.9(5)
C5 C6 C7 C8 73.2(5)
C5 C6 C7 C9 -167.4(4)
C7 N1 C1 C2 71.2(4)
C7 N1 C1 C3 -169.7(3)
C7 N1 C1 C4 -52.4(4)
C10 N2 C11 C12 122.8(4)
C10 N2 C11 C16 -57.5(5)
C10 N3 C23 C24 120.4(4)
C10 N3 C23 C28 -58.3(4)
C11 N2 C10 N3 172.1(3)
C11 C12 C13 C14 0.7(7)
C11 C12 C20 C21 141.0(4)
C11 C12 C20 C22 -94.5(5)
C11 C16 C17 C18 -133.9(4)
C11 C16 C17 C19 103.8(5)
C12 C11 C16 C15 0.5(6)
C12 C11 C16 C17 179.9(4)
C12 C13 C14 C15 -1.0(8)
C13 C12 C20 C21 -45.2(6)
C13 C12 C20 C22 79.3(5)
C13 C14 C15 C16 1.0(8)
C14 C15 C16 C11 -0.8(7)
C14 C15 C16 C17 179.8(5)
C15 C16 C17 C18 45.5(6)
C15 C16 C17 C19 -76.8(5)
C16 C11 C12 C13 -0.4(6)
C16 C11 C12 C20 173.4(4)
C20 C12 C13 C14 -173.2(5)
C23 N3 C10 N2 174.4(3)
C23 C24 C25 C26 -0.7(6)
C23 C24 C32 C33 146.5(3)
C23 C24 C32 C34 -87.9(4)
C23 C28 C29 C30 -117.9(4)
C23 C28 C29 C31 117.7(5)
C24 C23 C28 C27 -2.3(5)
C24 C23 C28 C29 175.7(3)
C24 C25 C26 C27 -1.0(6)
C25 C24 C32 C33 -37.0(5)
C25 C24 C32 C34 88.6(4)
C25 C26 C27 C28 1.0(6)
C26 C27 C28 C23 0.6(6)
C26 C27 C28 C29 -177.6(4)
C27 C28 C29 C30 60.1(5)
C27 C28 C29 C31 -64.3(5)
C28 C23 C24 C25 2.4(5)
C28 C23 C24 C32 178.9(3)
C32 C24 C25 C26 -177.4(4)
C35 N4 C36 C37 -108.6(4)
C35 N4 C36 C41 73.2(4)
C35 N5 C48 C49 -101.3(4)
C35 N5 C48 C53 76.5(4)
C36 N4 C35 N5 -174.8(3)
C36 C37 C38 C39 -1.4(5)
C36 C37 C45 C46 -142.3(4)
C36 C37 C45 C47 94.0(5)
C36 C41 C42 C43 139.2(3)
C36 C41 C42 C44 -97.3(4)
C37 C36 C41 C40 3.1(5)
C37 C36 C41 C42 -175.4(3)
C37 C38 C39 C40 3.1(6)
C38 C37 C45 C46 39.1(5)
C38 C37 C45 C47 -84.5(5)
C38 C39 C40 C41 -1.7(6)
C39 C40 C41 C36 -1.4(5)
C39 C40 C41 C42 177.1(4)
C40 C41 C42 C43 -39.2(5)
C40 C41 C42 C44 84.3(4)
C41 C36 C37 C38 -1.7(5)
C41 C36 C37 C45 179.7(3)
C45 C37 C38 C39 177.2(4)
C48 N5 C35 N4 179.9(3)
C48 C49 C50 C51 -1.4(6)
C48 C49 C57 C58 -80.1(5)
C48 C49 C57 C59 154.1(4)
C48 C53 C54 C55 128.0(4)
C48 C53 C54 C56 -109.0(4)
C49 C48 C53 C52 -0.8(6)
C49 C48 C53 C54 179.4(4)
C49 C50 C51 C52 1.9(7)
C50 C49 C57 C58 98.5(5)
C50 C49 C57 C59 -27.4(6)
C50 C51 C52 C53 -1.9(7)
C51 C52 C53 C48 1.4(6)
C51 C52 C53 C54 -178.9(4)
C52 C53 C54 C55 -51.7(5)
C52 C53 C54 C56 71.3(5)
C53 C48 C49 C50 0.8(6)
C53 C48 C49 C57 179.4(4)
C57 C49 C50 C51 -179.9(4)

loop_
_smtbx_masks_void_nr
_smtbx_masks_void_average_x
_smtbx_masks_void_average_y
_smtbx_masks_void_average_z
_smtbx_masks_void_volume
_smtbx_masks_void_count_electrons
1 0.500 0.500 0.500 404.8 59.5
2 0.281 0.764 0.972 7.3 0.0
3 0.719 0.236 0.028 7.3 0.0
